data_1515363
loop_
_publ_author_name
'Busschaert, Nathalie'
'Bradberry, Samuel J.'
'Wenzel, Marco'
'Haynes, Cally J. E.'
'Hiscock, Jennifer R.'
'Kirby, Isabelle L.'
'Karagiannidis, Louise E.'
'Moore, Stephen J.'
'Wells, Neil J.'
'Herniman, Julie'
'Langley, G. John'
'Horton, Peter N.'
'Light, Mark E.'
'Marques, Igor'
'Costa, Paulo J.'
'F\'elix, V\'itor'
'Frey, Jeremy G.'
'Gale, Philip A.'

_publ_section_title
;
 Towards predictable transmembrane transport: QSAR analysis of anion
 binding and transport
;
_journal_issue 8
_journal_name_full 'Chemical Science'
_journal_page_first 3036
_journal_paper_doi 10.1039/c3sc51023a
_journal_volume 4
_journal_year 2013
_chemical_compound_source
;
Nathalie Busschaert
;
_chemical_formula_moiety 'C14 H22 N2 S'
_chemical_formula_sum 'C14 H22 N2 S'
_chemical_formula_weight 250.40
_chemical_name_systematic
;
?
;
_space_group_IT_number 14
_symmetry_cell_setting monoclinic
_symmetry_space_group_name_Hall '-P 2yn'
_symmetry_space_group_name_H-M 'P 1 21/n 1'
_atom_sites_solution_hydrogens geom
_atom_sites_solution_primary direct
_atom_sites_solution_secondary difmap
_audit_creation_method SHELXL-97
_cell_angle_alpha 90.00
_cell_angle_beta 102.010(7)
_cell_angle_gamma 90.00
_cell_formula_units_Z 4
_cell_length_a 10.731(3)
_cell_length_b 8.475(2)
_cell_length_c 16.092(4)
_cell_measurement_reflns_used 3122
_cell_measurement_temperature 100(2)
_cell_measurement_theta_max 27.5
_cell_measurement_theta_min 3.1
_cell_volume 1431.5(6)
_computing_cell_refinement
;
CrystalClear-SM Expert 2.0 r7 (Rigaku, 2011)
;
_computing_data_collection
;
CrystalClear-SM Expert 2.0 r7 (Rigaku, 2011)
;
_computing_data_reduction
;
CrystalClear-SM Expert 2.0 r7 (Rigaku, 2011)
;
_computing_publication_material 'WINGX (Farrugia, 1998)'
_computing_structure_refinement 'SHELXL-97 (Sheldrick, 2008)'
_computing_structure_solution 'SHELXS-97 (Sheldrick, 1997)'
_diffrn_ambient_temperature 100(2)
_diffrn_detector 'CCD plate'
_diffrn_detector_area_resol_mean 28.5714
_diffrn_detector_type 'Rigaku HG Saturn724+ (2x2 bin mode)'
_diffrn_measured_fraction_theta_full 0.998
_diffrn_measured_fraction_theta_max 0.998
_diffrn_measurement_device 'four-circle \k diffractometer'
_diffrn_measurement_device_type 'Rigaku AFC12 (Right)'
_diffrn_measurement_method 'profile data from \w-scans'
_diffrn_measurement_specimen_support 'MiTeGen micromount'
_diffrn_radiation_collimation 'Confocal mirrors, VHF Varimax '
_diffrn_radiation_type MoK\a
_diffrn_radiation_wavelength 0.71075
_diffrn_reflns_av_R_equivalents 0.0514
_diffrn_reflns_av_sigmaI/netI 0.0677
_diffrn_reflns_limit_h_max 12
_diffrn_reflns_limit_h_min -12
_diffrn_reflns_limit_k_max 10
_diffrn_reflns_limit_k_min -6
_diffrn_reflns_limit_l_max 19
_diffrn_reflns_limit_l_min -14
_diffrn_reflns_number 5504
_diffrn_reflns_theta_full 25.03
_diffrn_reflns_theta_max 25.03
_diffrn_reflns_theta_min 3.09
_diffrn_source 'Rotating Anode'
_diffrn_source_current 55.0
_diffrn_source_power 2.475
_diffrn_source_voltage 45.0
_exptl_absorpt_coefficient_mu 0.208
_exptl_absorpt_correction_T_max 0.9979
_exptl_absorpt_correction_T_min 0.9363
_exptl_absorpt_correction_type multi-scan
_exptl_absorpt_process_details
;
Jacobson, R. (1998). REQAB. Private communication to the
Rigaku Corporation, Tokyo, Japan.
;
_exptl_crystal_colour colorless
_exptl_crystal_density_diffrn 1.162
_exptl_crystal_density_method 'not measured'
_exptl_crystal_description needle
_exptl_crystal_F_000 544
_exptl_crystal_size_max 0.32
_exptl_crystal_size_mid 0.02
_exptl_crystal_size_min 0.01
_refine_diff_density_max 0.904
_refine_diff_density_min -0.594
_refine_diff_density_rms 0.125
_refine_ls_extinction_method none
_refine_ls_goodness_of_fit_ref 1.150
_refine_ls_hydrogen_treatment constr
_refine_ls_matrix_type full
_refine_ls_number_parameters 154
_refine_ls_number_reflns 2520
_refine_ls_number_restraints 0
_refine_ls_restrained_S_all 1.150
_refine_ls_R_factor_all 0.1123
_refine_ls_R_factor_gt 0.0980
_refine_ls_shift/su_max 0.000
_refine_ls_shift/su_mean 0.000
_refine_ls_structure_factor_coef Fsqd
_refine_ls_weighting_details 'calc w=1/[\s^2^(Fo^2^)+(0.0851P)^2^+16.4959P] where P=(Fo^2^+2Fc^2^)/3'
_refine_ls_weighting_scheme calc
_refine_ls_wR_factor_gt 0.3033
_refine_ls_wR_factor_ref 0.3108
_reflns_number_gt 2051
_reflns_number_total 2520
_reflns_threshold_expression >2\s(I)
_cod_data_source_file c3sc51023a.cif
_cod_data_source_block p-Methyl
_cod_original_sg_symbol_H-M 'P 21/n'
_cod_database_code 1515363

loop_
_symmetry_equiv_pos_as_xyz
'x, y, z'
'-x+1/2, y+1/2, -z+1/2'
'-x, -y, -z'
'x-1/2, -y-1/2, z-1/2'

loop_
_atom_site_label
_atom_site_type_symbol
_atom_site_fract_x
_atom_site_fract_y
_atom_site_fract_z
_atom_site_U_iso_or_equiv
_atom_site_adp_type
_atom_site_occupancy
_atom_site_symmetry_multiplicity
_atom_site_calc_flag
_atom_site_refinement_flags
C1 C 0.1423(7) 0.5725(9) 0.0772(5) 0.0312(17) Uani 1 1 d .
H1A H 0.0883 0.6028 0.1168 0.047 Uiso 1 1 calc R
H1B H 0.1424 0.4574 0.0715 0.047 Uiso 1 1 calc R
H1C H 0.1092 0.6204 0.0216 0.047 Uiso 1 1 calc R
C2 C 0.2770(6) 0.6298(8) 0.1110(4) 0.0234(15) Uani 1 1 d .
C3 C 0.3722(6) 0.6021(8) 0.0659(4) 0.0231(15) Uani 1 1 d .
H3 H 0.3519 0.5461 0.0137 0.028 Uiso 1 1 calc R
C4 C 0.4963(6) 0.6542(8) 0.0953(4) 0.0218(14) Uani 1 1 d .
H4 H 0.5593 0.6367 0.0627 0.026 Uiso 1 1 calc R
C5 C 0.5274(6) 0.7326(8) 0.1730(4) 0.0196(14) Uani 1 1 d .
C6 C 0.4331(7) 0.7613(8) 0.2181(4) 0.0249(15) Uani 1 1 d .
H6 H 0.4539 0.8150 0.2710 0.030 Uiso 1 1 calc R
C7 C 0.3097(7) 0.7129(9) 0.1874(4) 0.0274(16) Uani 1 1 d .
H7 H 0.2459 0.7364 0.2185 0.033 Uiso 1 1 calc R
C8 C 0.7688(6) 0.7394(7) 0.2086(4) 0.0188(14) Uani 1 1 d .
C9 C 0.9951(6) 0.7762(8) 0.2822(4) 0.0230(15) Uani 1 1 d .
H9A H 1.0483 0.8726 0.2871 0.028 Uiso 1 1 calc R
H9B H 1.0163 0.7097 0.2366 0.028 Uiso 1 1 calc R
C10 C 1.0241(6) 0.6856(8) 0.3665(4) 0.0226(15) Uani 1 1 d .
H10A H 0.9959 0.7495 0.4107 0.027 Uiso 1 1 calc R
H10B H 0.9745 0.5862 0.3599 0.027 Uiso 1 1 calc R
C11 C 1.1652(6) 0.6463(8) 0.3965(4) 0.0248(15) Uani 1 1 d .
H11A H 1.2145 0.7456 0.4070 0.030 Uiso 1 1 calc R
H11B H 1.1951 0.5882 0.3509 0.030 Uiso 1 1 calc R
C12 C 1.1911(7) 0.5467(9) 0.4774(4) 0.0265(16) Uani 1 1 d .
H12A H 1.1610 0.6050 0.5228 0.032 Uiso 1 1 calc R
H12B H 1.1415 0.4477 0.4667 0.032 Uiso 1 1 calc R
C13 C 1.3306(7) 0.5063(9) 0.5081(5) 0.0343(18) Uani 1 1 d .
H13A H 1.3794 0.6051 0.5228 0.041 Uiso 1 1 calc R
H13B H 1.3623 0.4551 0.4612 0.041 Uiso 1 1 calc R
C14 C 1.3558(9) 0.3972(11) 0.5851(5) 0.043(2) Uani 1 1 d .
H14A H 1.4473 0.3755 0.6018 0.064 Uiso 1 1 calc R
H14B H 1.3094 0.2979 0.5708 0.064 Uiso 1 1 calc R
H14C H 1.3267 0.4480 0.6324 0.064 Uiso 1 1 calc R
N1 N 0.6507(5) 0.7937(7) 0.2089(4) 0.0215(12) Uani 1 1 d .
H1 H 0.6495 0.8834 0.2363 0.026 Uiso 1 1 calc R
N2 N 0.8610(5) 0.8197(7) 0.2606(4) 0.0224(13) Uani 1 1 d .
H2 H 0.8385 0.9064 0.2837 0.027 Uiso 1 1 calc R
S1 S 0.80203(15) 0.58515(19) 0.14796(10) 0.0204(5) Uani 1 1 d .

loop_
_atom_site_aniso_label
_atom_site_aniso_U_11
_atom_site_aniso_U_22
_atom_site_aniso_U_33
_atom_site_aniso_U_23
_atom_site_aniso_U_13
_atom_site_aniso_U_12
C1 0.027(4) 0.035(4) 0.031(4) 0.002(3) 0.003(3) 0.000(3)
C2 0.026(3) 0.021(3) 0.022(3) 0.005(3) 0.004(3) 0.000(3)
C3 0.028(4) 0.019(3) 0.019(3) -0.002(3) 0.000(3) 0.002(3)
C4 0.023(3) 0.023(3) 0.019(3) 0.003(3) 0.005(3) 0.003(3)
C5 0.021(3) 0.018(3) 0.019(3) 0.005(3) 0.001(3) 0.000(3)
C6 0.028(4) 0.023(4) 0.024(3) -0.003(3) 0.004(3) -0.001(3)
C7 0.026(4) 0.037(4) 0.021(3) 0.005(3) 0.010(3) 0.004(3)
C8 0.021(3) 0.016(3) 0.020(3) 0.003(3) 0.006(3) -0.001(3)
C9 0.020(3) 0.027(4) 0.022(3) -0.001(3) 0.005(3) 0.000(3)
C10 0.025(3) 0.019(3) 0.024(3) -0.003(3) 0.006(3) -0.002(3)
C11 0.027(4) 0.021(3) 0.026(4) 0.002(3) 0.004(3) -0.002(3)
C12 0.034(4) 0.025(4) 0.020(3) -0.003(3) 0.004(3) 0.001(3)
C13 0.028(4) 0.028(4) 0.042(4) 0.002(3) -0.003(3) 0.002(3)
C14 0.056(5) 0.043(5) 0.025(4) 0.002(4) -0.002(4) 0.012(4)
N1 0.022(3) 0.019(3) 0.022(3) -0.004(2) 0.002(2) 0.000(2)
N2 0.023(3) 0.018(3) 0.026(3) -0.004(2) 0.003(2) 0.001(2)
S1 0.0218(8) 0.0199(9) 0.0192(8) -0.0012(6) 0.0037(6) 0.0018(6)

loop_
_atom_type_symbol
_atom_type_description
_atom_type_scat_dispersion_real
_atom_type_scat_dispersion_imag
_atom_type_scat_source
C C 0.0033 0.0016 'International Tables Vol C Tables 4.2.6.8 and 6.1.1.4'
H H 0.0000 0.0000 'International Tables Vol C Tables 4.2.6.8 and 6.1.1.4'
N N 0.0061 0.0033 'International Tables Vol C Tables 4.2.6.8 and 6.1.1.4'
S S 0.1246 0.1234 'International Tables Vol C Tables 4.2.6.8 and 6.1.1.4'

loop_
_geom_angle_atom_site_label_1
_geom_angle_atom_site_label_2
_geom_angle_atom_site_label_3
_geom_angle
C2 C1 H1A 109.5
C2 C1 H1B 109.5
H1A C1 H1B 109.5
C2 C1 H1C 109.5
H1A C1 H1C 109.5
H1B C1 H1C 109.5
C3 C2 C7 117.8(6)
C3 C2 C1 120.6(6)
C7 C2 C1 121.6(6)
C4 C3 C2 121.7(6)
C4 C3 H3 119.2
C2 C3 H3 119.2
C3 C4 C5 119.4(6)
C3 C4 H4 120.3
C5 C4 H4 120.3
C6 C5 C4 119.3(6)
C6 C5 N1 116.2(6)
C4 C5 N1 124.4(6)
C7 C6 C5 120.9(6)
C7 C6 H6 119.6
C5 C6 H6 119.6
C6 C7 C2 120.9(7)
C6 C7 H7 119.6
C2 C7 H7 119.6
N2 C8 N1 113.4(6)
N2 C8 S1 121.9(5)
N1 C8 S1 124.7(5)
N2 C9 C10 110.3(5)
N2 C9 H9A 109.6
C10 C9 H9A 109.6
N2 C9 H9B 109.6
C10 C9 H9B 109.6
H9A C9 H9B 108.1
C11 C10 C9 113.2(5)
C11 C10 H10A 108.9
C9 C10 H10A 108.9
C11 C10 H10B 108.9
C9 C10 H10B 108.9
H10A C10 H10B 107.8
C10 C11 C12 112.4(6)
C10 C11 H11A 109.1
C12 C11 H11A 109.1
C10 C11 H11B 109.1
C12 C11 H11B 109.1
H11A C11 H11B 107.8
C13 C12 C11 113.3(6)
C13 C12 H12A 108.9
C11 C12 H12A 108.9
C13 C12 H12B 108.9
C11 C12 H12B 108.9
H12A C12 H12B 107.7
C12 C13 C14 113.5(7)
C12 C13 H13A 108.9
C14 C13 H13A 108.9
C12 C13 H13B 108.9
C14 C13 H13B 108.9
H13A C13 H13B 107.7
C13 C14 H14A 109.5
C13 C14 H14B 109.5
H14A C14 H14B 109.5
C13 C14 H14C 109.5
H14A C14 H14C 109.5
H14B C14 H14C 109.5
C8 N1 C5 131.9(6)
C8 N1 H1 114.1
C5 N1 H1 114.1
C8 N2 C9 125.9(6)
C8 N2 H2 117.1
C9 N2 H2 117.1

loop_
_geom_bond_atom_site_label_1
_geom_bond_atom_site_label_2
_geom_bond_distance
C1 C2 1.514(10)
C1 H1A 0.9800
C1 H1B 0.9800
C1 H1C 0.9800
C2 C3 1.390(10)
C2 C7 1.397(10)
C3 C4 1.389(9)
C3 H3 0.9500
C4 C5 1.394(9)
C4 H4 0.9500
C5 C6 1.383(10)
C5 N1 1.426(8)
C6 C7 1.376(10)
C6 H6 0.9500
C7 H7 0.9500
C8 N2 1.341(8)
C8 N1 1.349(8)
C8 S1 1.713(7)
C9 N2 1.455(8)
C9 C10 1.533(9)
C9 H9A 0.9900
C9 H9B 0.9900
C10 C11 1.527(9)
C10 H10A 0.9900
C10 H10B 0.9900
C11 C12 1.528(9)
C11 H11A 0.9900
C11 H11B 0.9900
C12 C13 1.515(10)
C12 H12A 0.9900
C12 H12B 0.9900
C13 C14 1.525(11)
C13 H13A 0.9900
C13 H13B 0.9900
C14 H14A 0.9800
C14 H14B 0.9800
C14 H14C 0.9800
N1 H1 0.8800
N2 H2 0.8800

loop_
_geom_hbond_atom_site_label_D
_geom_hbond_atom_site_label_H
_geom_hbond_atom_site_label_A
_geom_hbond_distance_DH
_geom_hbond_distance_HA
_geom_hbond_distance_DA
_geom_hbond_angle_DHA
_geom_hbond_site_symmetry_A
N1 H1 S1 0.88 2.50 3.344(6) 160.2 2_655
N2 H2 S1 0.88 2.54 3.371(6) 156.9 2_655
